data_7211822
loop_
_publ_author_name
'Hu, Mi-Xia'
'Chen, Ya-Guang'
'Zhang, Chun-Jing'
'Kong, Qing-Jiao'

_publ_section_title
;
 High-dimensional frameworks dependent on coordination mode of ligand
 controlled by acidity of reaction solution. Syntheses, structures,
 magnetic and fluorescence properties of eight new compounds
;
_journal_issue 5
_journal_name_full CrystEngComm
_journal_page_first 1454
_journal_paper_doi 10.1039/b915118d
_journal_volume 12
_journal_year 2010
_chemical_formula_sum 'C21 H29 N3 O72 Pr3 W12'
_chemical_formula_weight 4104.28
_chemical_name_systematic
;
?
;
_space_group_IT_number 61
_symmetry_cell_setting orthorhombic
_symmetry_space_group_name_Hall '-P 2ac 2ab'
_symmetry_space_group_name_H-M 'P b c a'
_atom_sites_solution_hydrogens geom
_atom_sites_solution_primary direct
_atom_sites_solution_secondary difmap
_audit_creation_method SHELXL-97
_cell_angle_alpha 90.000(5)
_cell_angle_beta 90.000(5)
_cell_angle_gamma 90.000(5)
_cell_formula_units_Z 8
_cell_length_a 23.440(5)
_cell_length_b 20.489(5)
_cell_length_c 29.486(5)
_cell_measurement_reflns_used 24.8
_cell_measurement_temperature 293(2)
_cell_measurement_theta_max 14.6
_cell_measurement_theta_min 7.0
_cell_volume 14161(5)
_computing_cell_refinement 'Bruker SMART'
_computing_data_collection 'Bruker SMART'
_computing_data_reduction 'Bruker SAINT'
_computing_molecular_graphics 'Bruker SHELXTL'
_computing_publication_material 'Bruker SHELXTL'
_computing_structure_refinement 'SHELXL-97 (Sheldrick, 1997)'
_computing_structure_solution 'SHELXS-97 (Sheldrick, 1990)'
_diffrn_ambient_temperature 293(2)
_diffrn_measured_fraction_theta_full 0.996
_diffrn_measured_fraction_theta_max 0.996
_diffrn_measurement_device_type 'CCD area detector'
_diffrn_measurement_method 'phi and omega scans'
_diffrn_radiation_monochromator graphite
_diffrn_radiation_source 'fine-focus sealed tube'
_diffrn_radiation_type MoK\a
_diffrn_radiation_wavelength 0.71069
_diffrn_reflns_av_R_equivalents 0.1562
_diffrn_reflns_av_sigmaI/netI 0.1123
_diffrn_reflns_limit_h_max 24
_diffrn_reflns_limit_h_min -27
_diffrn_reflns_limit_k_max 15
_diffrn_reflns_limit_k_min -24
_diffrn_reflns_limit_l_max 32
_diffrn_reflns_limit_l_min -35
_diffrn_reflns_number 70105
_diffrn_reflns_theta_full 25.12
_diffrn_reflns_theta_max 25.12
_diffrn_reflns_theta_min 1.49
_diffrn_standards_decay_% none
_diffrn_standards_interval_count 150
_diffrn_standards_number 0
_exptl_absorpt_coefficient_mu 21.556
_exptl_absorpt_correction_T_max 0.064
_exptl_absorpt_correction_T_min 0.051
_exptl_absorpt_correction_type empirical
_exptl_crystal_colour green
_exptl_crystal_density_diffrn 3.865
_exptl_crystal_density_method 'not measured'
_exptl_crystal_description block
_exptl_crystal_F_000 14664
_exptl_crystal_size_max 0.128
_exptl_crystal_size_mid 0.113
_exptl_crystal_size_min 0.106
_refine_diff_density_max 4.742
_refine_diff_density_min -2.014
_refine_diff_density_rms 0.428
_refine_ls_extinction_coef 0.000036(2)
_refine_ls_extinction_expression Fc^*^=kFc[1+0.001xFc^2^\l^3^/sin(2\q)]^-1/4^
_refine_ls_extinction_method SHELXL
_refine_ls_goodness_of_fit_ref 1.012
_refine_ls_hydrogen_treatment refall
_refine_ls_matrix_type full
_refine_ls_number_parameters 990
_refine_ls_number_reflns 12599
_refine_ls_number_restraints 2064
_refine_ls_restrained_S_all 0.949
_refine_ls_R_factor_all 0.1019
_refine_ls_R_factor_gt 0.0506
_refine_ls_shift/su_max 0.001
_refine_ls_shift/su_mean 0.000
_refine_ls_structure_factor_coef Fsqd
_refine_ls_weighting_details 'calc w=1/[\s^2^(Fo^2^)+(0.0377P)^2^+0.0000P] where P=(Fo^2^+2Fc^2^)/3'
_refine_ls_weighting_scheme calc
_refine_ls_wR_factor_gt 0.0945
_refine_ls_wR_factor_ref 0.1122
_reflns_number_gt 7981
_reflns_number_total 12599
_reflns_threshold_expression >2sigma(I)
_cod_data_source_file b915118d.txt
_cod_data_source_block 7
_cod_depositor_comments
;
The following automatic conversions were performed:

'_symmetry_cell_setting' value 'Orthorhombic' changed to
'orthorhombic' according to
/home/saulius/struct/CIF-dictionaries/cif_core.dic dictionary named
'cif_core.dic' version 2.4.2 from
2011-04-26.

'_refine_ls_hydrogen_treatment' value 'REFALL' changed
to 'refall' according to
/home/saulius/struct/CIF-dictionaries/cif_core.dic dictionary named
'cif_core.dic' version 2.4.2 from 2011-04-26.

Automatic conversion script
Id: cif_fix_values 1891 2012-01-12 08:04:46Z andrius 
;
_cod_original_sg_symbol_H-M Pbca
_cod_database_code 7211822

loop_
_symmetry_equiv_pos_as_xyz
'x, y, z'
'-x+1/2, -y, z+1/2'
'x+1/2, -y+1/2, -z'
'-x, y+1/2, -z+1/2'
'-x, -y, -z'
'x-1/2, y, -z-1/2'
'-x-1/2, y-1/2, z'
'x, -y-1/2, z-1/2'

loop_
_atom_site_label
_atom_site_type_symbol
_atom_site_fract_x
_atom_site_fract_y
_atom_site_fract_z
_atom_site_U_iso_or_equiv
_atom_site_adp_type
_atom_site_occupancy
_atom_site_symmetry_multiplicity
_atom_site_calc_flag
_atom_site_refinement_flags
W1 W 0.47726(3) 0.43416(4) -0.10041(3) 0.02024(19) Uani 1 1 d .
W2 W 0.59831(3) 0.37018(4) -0.13131(2) 0.01967(19) Uani 1 1 d .
W3 W 0.35994(3) 0.31932(4) -0.07558(2) 0.01843(19) Uani 1 1 d .
W4 W 0.37144(3) 0.16126(4) -0.09233(3) 0.01935(19) Uani 1 1 d .
W5 W 0.51189(3) 0.09704(4) -0.12824(3) 0.02103(19) Uani 1 1 d .
W6 W 0.57746(3) 0.17433(4) -0.04726(3) 0.0215(2) Uani 1 1 d .
W7 W 0.42368(3) 0.19028(4) -0.20922(3) 0.0240(2) Uani 1 1 d .
W8 W 0.40287(3) 0.34826(4) -0.19436(2) 0.0222(2) Uani 1 1 d .
W9 W 0.43737(3) 0.23110(4) -0.00610(2) 0.01877(19) Uani 1 1 d .
W10 W 0.52779(4) 0.29237(4) -0.22724(3) 0.0248(2) Uani 1 1 d .
W11 W 0.55394(3) 0.35034(4) -0.02804(2) 0.0211(2) Uani 1 1 d .
W12 W 0.61932(3) 0.19361(4) -0.15144(3) 0.0218(2) Uani 1 1 d .
Pr3 Pr 0.46812(5) 0.09126(6) 0.18292(3) 0.0217(3) Uani 1 1 d .
Pr2 Pr 0.69382(5) 0.12173(6) 0.05210(4) 0.0272(3) Uani 1 1 d .
Pr1 Pr 0.72918(5) 0.50651(6) -0.14481(4) 0.0277(3) Uani 1 1 d .
N1 N 0.7338(6) 0.2083(8) -0.0065(5) 0.029(4) Uani 1 1 d GU
C1 C 0.7367(8) 0.2733(7) 0.0021(5) 0.030(4) Uani 1 1 d GU
C2 C 0.7583(10) 0.3158(10) -0.0274(7) 0.052(5) Uani 1 1 d GU
H2A H 0.7592 0.3600 -0.0200 0.062 Uiso 1 1 calc R
C3 C 0.7782(11) 0.2965(14) -0.0662(8) 0.059(6) Uani 1 1 d U
H3A H 0.7939 0.3265 -0.0864 0.071 Uiso 1 1 calc R
C4 C 0.7759(9) 0.2324(13) -0.0772(8) 0.046(5) Uani 1 1 d U
H4A H 0.7887 0.2178 -0.1053 0.055 Uiso 1 1 calc R
C5 C 0.7539(9) 0.1885(11) -0.0453(7) 0.034(4) Uani 1 1 d U
C6 C 0.7126(9) 0.2875(12) 0.0452(8) 0.041(6) Uani 1 1 d U
C7 C 0.7513(10) 0.6146(13) -0.0514(8) 0.045(6) Uani 1 1 d U
N2 N 0.4819(7) 0.2033(8) 0.1452(5) 0.030(4) Uani 1 1 d GU
C8 C 0.5306(6) 0.2135(7) 0.1227(6) 0.030(4) Uani 1 1 d GU
C9 C 0.5412(8) 0.2758(10) 0.1013(6) 0.034(4) Uani 1 1 d GU
H9A H 0.5744 0.2822 0.0847 0.041 Uiso 1 1 calc R
C10 C 0.5022(9) 0.3255(12) 0.1054(7) 0.043(5) Uani 1 1 d U
H10A H 0.5084 0.3664 0.0926 0.052 Uiso 1 1 calc R
C11 C 0.4513(9) 0.3108(11) 0.1307(6) 0.036(4) Uani 1 1 d U
H11A H 0.4231 0.3423 0.1341 0.043 Uiso 1 1 calc R
C12 C 0.4445(9) 0.2500(11) 0.1498(7) 0.034(4) Uani 1 1 d U
C13 C 0.5660(9) 0.1569(12) 0.1176(7) 0.037(6) Uani 1 1 d .
C14 C 0.3920(9) 0.2294(11) 0.1711(6) 0.028(5) Uani 1 1 d U
N3 N 0.4472(6) -0.0058(7) 0.2396(4) 0.021(3) Uani 1 1 d GU
C15 C 0.4886(5) -0.0285(8) 0.2654(5) 0.025(4) Uani 1 1 d GU
C16 C 0.4800(8) -0.0818(10) 0.2949(6) 0.035(4) Uani 1 1 d GU
H16A H 0.5087 -0.0967 0.3140 0.042 Uiso 1 1 calc R
C17 C 0.4261(9) -0.1110(11) 0.2939(7) 0.040(5) Uani 1 1 d U
H17A H 0.4184 -0.1472 0.3120 0.048 Uiso 1 1 calc R
C18 C 0.3854(9) -0.0865(11) 0.2667(6) 0.034(4) Uani 1 1 d U
H18A H 0.3494 -0.1058 0.2662 0.041 Uiso 1 1 calc R
C19 C 0.3957(8) -0.0347(10) 0.2402(6) 0.027(4) Uani 1 1 d U
C20 C 0.5455(7) 0.0029(10) 0.2587(6) 0.017(4) Uani 1 1 d U
C21 C 0.3554(8) -0.0071(10) 0.2058(6) 0.021(5) Uani 1 1 d .
O1 O 0.5227(5) 0.3384(6) -0.0992(4) 0.0229(13) Uani 1 1 d U
O2 O 0.4293(5) 0.2471(6) -0.0809(4) 0.0226(13) Uani 1 1 d U
O3 O 0.4670(5) 0.2766(6) -0.1738(4) 0.0224(13) Uani 1 1 d U
O4 O 0.5862(5) 0.2626(7) -0.0363(4) 0.0258(15) Uani 1 1 d U
O5 O 0.3242(5) 0.0992(6) -0.0920(4) 0.024(3) Uani 1 1 d U
O6 O 0.4134(5) 0.3852(6) -0.0729(4) 0.0218(15) Uani 1 1 d U
O7 O 0.7157(7) 0.1118(9) 0.1351(5) 0.058(3) Uani 1 1 d U
O8 O 0.7098(6) 0.3515(8) 0.0558(5) 0.048(3) Uani 1 1 d U
O25 O 0.3898(5) 0.1614(6) -0.0278(4) 0.0235(16) Uani 1 1 d U
O10 O 0.6927(5) 0.4876(7) -0.2191(5) 0.040(3) Uani 1 1 d U
O11 O 0.3783(5) 0.1785(6) -0.1546(4) 0.0236(15) Uani 1 1 d U
O12 O 0.5853(5) 0.1122(6) -0.1602(4) 0.0253(16) Uani 1 1 d U
O13 O 0.3069(6) -0.0286(7) 0.2019(4) 0.034(3) Uani 1 1 d U
O14 O 0.3741(5) 0.0402(7) 0.1815(4) 0.031(2) Uani 1 1 d U
O15 O 0.5860(6) 0.3728(7) 0.0220(4) 0.031(3) Uani 1 1 d U
O16 O 0.6838(5) 0.1834(7) -0.1769(4) 0.030(3) Uani 1 1 d U
O17 O 0.6572(5) 0.4163(7) -0.1488(4) 0.0277(18) Uani 1 1 d U
O18 O 0.4298(5) 0.2138(7) 0.0499(4) 0.029(3) Uani 1 1 d U
O19 O 0.5486(5) 0.4520(6) -0.1250(4) 0.0225(16) Uani 1 1 d U
O20 O 0.3877(5) 0.1383(7) -0.2454(4) 0.030(3) Uani 1 1 d U
O21 O 0.3622(5) 0.3257(6) -0.1390(4) 0.0223(15) Uani 1 1 d U
O22 O 0.6298(5) 0.5481(7) -0.1236(4) 0.032(3) Uani 1 1 d U
O23 O 0.5606(5) 0.3542(6) -0.1874(4) 0.0229(15) Uani 1 1 d U
O24 O 0.2969(5) 0.3603(6) -0.0633(4) 0.0235(19) Uani 1 1 d U
O9 O 0.5599(6) 0.3122(7) -0.2781(4) 0.035(3) Uani 1 1 d U
O26 O 0.5033(5) 0.1801(6) -0.0198(4) 0.0250(15) Uani 1 1 d U
O27 O 0.5760(5) 0.2307(6) -0.2016(4) 0.0243(16) Uani 1 1 d U
O28 O 0.3772(5) 0.2693(6) -0.2206(4) 0.0234(17) Uani 1 1 d U
O29 O 0.4422(5) 0.1111(6) -0.1000(4) 0.0239(16) Uani 1 1 d U
O30 O 0.5525(5) 0.0888(7) -0.0734(4) 0.0261(15) Uani 1 1 d U
O31 O 0.3553(5) 0.4002(6) -0.2183(4) 0.028(3) Uani 1 1 d U
O32 O 0.5122(5) 0.4275(6) -0.0394(4) 0.0235(16) Uani 1 1 d U
O33 O 0.6175(5) 0.1415(7) -0.0029(4) 0.0314(17) Uani 1 1 d U
O34 O 0.4783(5) 0.2240(6) -0.2514(4) 0.0247(17) Uani 1 1 d U
O35 O 0.6408(5) 0.1740(6) -0.0907(4) 0.0255(16) Uani 1 1 d U
O36 O 0.4515(6) 0.5121(7) -0.0948(4) 0.034(3) Uani 1 1 d U
O37 O 0.4893(5) 0.3035(6) -0.0064(4) 0.0231(15) Uani 1 1 d U
O38 O 0.4286(5) 0.0922(7) 0.0991(4) 0.030(3) Uani 1 1 d U
O39 O 0.5506(5) 0.0425(7) 0.2274(4) 0.029(3) Uani 1 1 d U
O40 O 0.6204(6) 0.0301(8) 0.0576(5) 0.047(3) Uani 1 1 d U
O41 O 0.7109(5) 0.6099(7) -0.1897(4) 0.036(3) Uani 1 1 d U
O42 O 0.5094(5) 0.0164(6) -0.1429(4) 0.0241(19) Uani 1 1 d U
O43 O 0.3872(6) 0.1713(8) 0.1829(5) 0.039(2) Uani 1 1 d U
O44 O 0.7144(6) 0.4585(7) -0.0669(4) 0.040(3) Uani 1 1 d U
O45 O 0.4776(5) 0.1344(6) -0.1814(4) 0.0250(16) Uani 1 1 d U
O46 O 0.7750(6) 0.4000(8) -0.1609(5) 0.046(3) Uani 1 1 d U
O47 O 0.4629(5) 0.3548(6) -0.2393(4) 0.0231(17) Uani 1 1 d U
O48 O 0.7413(6) 0.0120(8) 0.0649(5) 0.054(3) Uani 1 1 d U
O49 O 0.6943(6) 0.2472(8) 0.0721(5) 0.039(2) Uani 1 1 d U
O50 O 0.3757(5) 0.2922(6) -0.0139(4) 0.0241(16) Uani 1 1 d U
O51 O 0.7333(6) 0.5973(8) -0.0920(5) 0.043(3) Uani 1 1 d U
O52 O 0.6132(6) 0.1640(7) 0.0958(5) 0.040(2) Uani 1 1 d U
O53 O 0.6159(5) 0.3806(6) -0.0672(4) 0.0241(16) Uani 1 1 d U
O54 O 0.3236(5) 0.2337(6) -0.0843(4) 0.0230(16) Uani 1 1 d U
O55 O 0.8263(6) 0.5081(8) -0.1014(5) 0.048(3) Uani 1 1 d U
O56 O 0.5840(6) -0.0159(7) 0.2869(4) 0.037(4) Uani 1 1 d U
O57 O 0.4442(5) 0.4072(6) -0.1556(4) 0.0234(15) Uani 1 1 d U
O58 O 0.3500(6) 0.2708(7) 0.1749(4) 0.037(3) Uani 1 1 d U
O59 O 0.6266(5) 0.2868(6) -0.1344(4) 0.0241(15) Uani 1 1 d U
O60 O 0.5532(6) 0.1058(7) 0.1373(4) 0.036(2) Uani 1 1 d U
O61 O 0.5372(5) 0.1959(6) -0.1113(4) 0.0244(13) Uani 1 1 d U
O62 O 0.7304(6) 0.0815(7) -0.0210(5) 0.038(2) Uani 1 1 d U
O1W O 0.3672(9) 0.9961(11) -0.1556(6) 0.103(6) Uani 1 1 d U
H99A H 0.3753 1.0333 -0.1407 0.124 Uiso 1 1 d R
H99B H 0.3344 0.9924 -0.1712 0.124 Uiso 1 1 d R
O2W O 0.2851(9) 0.4348(11) 0.2964(6) 0.099(6) Uani 1 1 d U
H99C H 0.2991 0.4328 0.3248 0.119 Uiso 1 1 d R
H99D H 0.2472 0.4330 0.2917 0.119 Uiso 1 1 d R
O3W O 0.1603(7) 1.0112(10) -0.0206(6) 0.080(5) Uani 1 1 d U
H99E H 0.1631 1.0404 0.0021 0.095 Uiso 1 1 d R
H99F H 0.1279 1.0083 -0.0368 0.095 Uiso 1 1 d R
O4W O 0.4952(9) 0.9450(10) -0.0304(6) 0.093(6) Uani 1 1 d U
H99G H 0.5111 0.9721 -0.0099 0.111 Uiso 1 1 d R
H99H H 0.4602 0.9536 -0.0414 0.111 Uiso 1 1 d R
O5W O 0.2000(8) 0.5087(11) 0.3386(6) 0.099(6) Uani 1 1 d U
H99I H 0.2125 0.5093 0.3674 0.119 Uiso 1 1 d R
H99J H 0.1624 0.5083 0.3327 0.119 Uiso 1 1 d R
O6W O 0.2580(7) 0.2216(9) 0.2138(6) 0.070(4) Uani 1 1 d U
H99K H 0.2688 0.2104 0.2420 0.084 Uiso 1 1 d R
H99L H 0.2213 0.2172 0.2052 0.084 Uiso 1 1 d R
O7W O 0.0888(8) 0.9306(10) 0.0314(6) 0.089(5) Uiso 1 1 d U
H99M H 0.0889 0.9546 0.0570 0.107 Uiso 1 1 d R
H99N H 0.0568 0.9277 0.0146 0.107 Uiso 1 1 d R
O8W O 0.3235(9) 0.8697(12) -0.2301(7) 0.116(6) Uani 1 1 d U
H99O H 0.3232 0.9109 -0.2195 0.139 Uiso 1 1 d R
H99P H 0.2941 0.8550 -0.2469 0.139 Uiso 1 1 d R
O9W O 0.3556(8) 0.5970(10) -0.1137(6) 0.090(6) Uani 1 1 d U
H99Q H 0.3423 0.6125 -0.0872 0.109 Uiso 1 1 d R
H99R H 0.3316 0.5905 -0.1371 0.109 Uiso 1 1 d R
O10W O 0.3495(9) 1.0476(11) 0.0141(6) 0.106(6) Uani 1 1 d U
H99S H 0.3616 1.0752 0.0358 0.127 Uiso 1 1 d R
H99T H 0.3146 1.0527 0.0018 0.127 Uiso 1 1 d R

loop_
_atom_site_aniso_label
_atom_site_aniso_U_11
_atom_site_aniso_U_22
_atom_site_aniso_U_33
_atom_site_aniso_U_23
_atom_site_aniso_U_13
_atom_site_aniso_U_12
W1 0.0178(4) 0.0154(4) 0.0274(4) -0.0003(4) 0.0005(3) 0.0000(4)
W2 0.0152(4) 0.0185(5) 0.0253(4) -0.0005(4) 0.0041(3) -0.0036(4)
W3 0.0128(4) 0.0180(5) 0.0245(4) 0.0025(4) 0.0021(3) 0.0017(4)
W4 0.0160(4) 0.0178(5) 0.0242(4) 0.0005(4) 0.0008(3) -0.0037(4)
W5 0.0195(4) 0.0148(4) 0.0288(4) -0.0024(4) 0.0044(4) -0.0007(4)
W6 0.0160(4) 0.0244(5) 0.0242(4) 0.0020(4) -0.0026(3) 0.0045(4)
W7 0.0285(5) 0.0218(5) 0.0218(4) -0.0004(4) -0.0034(4) -0.0079(4)
W8 0.0249(5) 0.0201(5) 0.0216(4) 0.0045(4) -0.0021(3) 0.0017(4)
W9 0.0161(4) 0.0224(5) 0.0178(4) 0.0031(4) 0.0001(3) -0.0002(4)
W10 0.0301(5) 0.0238(5) 0.0204(4) 0.0034(4) -0.0027(4) -0.0035(4)
W11 0.0206(4) 0.0239(5) 0.0188(4) 0.0001(4) -0.0012(3) -0.0041(4)
W12 0.0156(4) 0.0198(5) 0.0301(4) -0.0005(4) 0.0065(3) 0.0020(4)
Pr3 0.0247(6) 0.0190(6) 0.0212(5) 0.0017(5) 0.0030(5) 0.0031(5)
Pr2 0.0146(6) 0.0345(8) 0.0324(6) 0.0103(6) -0.0013(5) -0.0017(5)
Pr1 0.0223(6) 0.0289(7) 0.0320(6) 0.0004(6) -0.0016(5) -0.0036(6)
N1 0.026(7) 0.039(6) 0.024(6) -0.003(6) -0.005(5) 0.001(6)
C1 0.024(8) 0.029(7) 0.036(7) -0.002(6) -0.009(6) 0.014(7)
C2 0.057(10) 0.046(8) 0.052(8) 0.005(6) -0.004(7) -0.002(8)
C3 0.064(10) 0.053(7) 0.061(8) 0.011(7) 0.010(7) -0.008(8)
C4 0.039(9) 0.055(8) 0.044(8) 0.002(6) 0.012(7) -0.005(8)
C5 0.032(8) 0.036(7) 0.035(7) -0.004(6) -0.001(7) 0.002(7)
C6 0.030(9) 0.043(10) 0.052(9) -0.007(8) -0.002(7) 0.002(8)
C7 0.045(9) 0.047(10) 0.045(9) -0.013(8) -0.004(8) -0.003(8)
N2 0.026(7) 0.033(7) 0.032(7) -0.002(6) -0.001(6) -0.002(5)
C8 0.033(7) 0.035(7) 0.022(7) 0.001(7) 0.003(6) 0.001(7)
C9 0.036(8) 0.032(8) 0.034(8) 0.000(7) 0.004(7) -0.004(6)
C10 0.048(8) 0.035(8) 0.047(9) 0.002(7) -0.004(7) 0.002(6)
C11 0.041(7) 0.026(7) 0.040(8) -0.014(7) -0.010(6) 0.001(7)
C12 0.030(7) 0.035(7) 0.038(8) -0.001(7) -0.005(7) 0.002(6)
C13 0.022(12) 0.042(16) 0.049(14) -0.002(12) 0.004(11) 0.000(11)
C14 0.029(8) 0.030(9) 0.024(8) -0.007(7) -0.012(7) 0.004(7)
N3 0.024(6) 0.017(7) 0.022(6) -0.006(5) -0.001(5) 0.010(5)
C15 0.028(7) 0.028(8) 0.020(7) 0.003(6) 0.002(6) 0.002(6)
C16 0.043(7) 0.029(8) 0.033(8) 0.007(6) -0.002(7) 0.008(7)
C17 0.047(8) 0.031(8) 0.041(8) 0.010(7) -0.001(7) -0.004(6)
C18 0.036(7) 0.032(8) 0.035(8) 0.001(6) 0.006(6) 0.007(6)
C19 0.022(6) 0.029(8) 0.031(7) -0.002(6) 0.007(6) 0.006(6)
C20 0.013(7) 0.023(8) 0.016(7) -0.010(7) -0.001(6) 0.004(7)
C21 0.022(11) 0.019(12) 0.023(10) -0.003(9) 0.011(9) -0.010(9)
O1 0.020(2) 0.023(2) 0.026(2) 0.002(2) 0.002(2) -0.002(2)
O2 0.019(2) 0.022(2) 0.026(2) 0.002(2) 0.000(2) -0.003(2)
O3 0.020(2) 0.022(2) 0.026(2) 0.001(2) 0.002(2) 0.000(2)
O4 0.021(3) 0.025(3) 0.031(3) 0.002(3) 0.000(3) -0.003(3)
O5 0.016(5) 0.027(5) 0.030(5) 0.001(4) -0.004(4) -0.007(4)
O6 0.017(3) 0.023(3) 0.025(3) 0.002(3) 0.000(3) -0.001(3)
O7 0.057(6) 0.063(6) 0.052(6) 0.004(5) -0.003(5) 0.010(5)
O8 0.040(6) 0.039(6) 0.064(6) -0.010(5) 0.005(5) -0.007(5)
O25 0.018(3) 0.023(3) 0.029(3) 0.004(3) 0.002(3) -0.002(3)
O10 0.017(5) 0.033(5) 0.069(5) 0.024(5) 0.017(4) 0.004(4)
O11 0.019(3) 0.022(3) 0.030(3) 0.001(3) 0.001(3) -0.002(3)
O12 0.023(3) 0.025(3) 0.028(3) 0.001(3) 0.001(3) 0.001(3)
O13 0.023(6) 0.031(6) 0.047(6) 0.006(5) 0.001(5) -0.001(5)
O14 0.023(5) 0.032(5) 0.039(5) 0.007(5) 0.001(5) 0.001(5)
O15 0.032(5) 0.035(6) 0.027(5) 0.000(5) -0.004(5) -0.002(5)
O16 0.026(6) 0.031(6) 0.034(5) -0.002(5) 0.008(5) 0.003(5)
O17 0.021(3) 0.027(3) 0.035(3) 0.002(3) 0.002(3) -0.001(3)
O18 0.027(5) 0.028(5) 0.031(5) 0.007(5) -0.004(5) 0.002(5)
O19 0.018(3) 0.022(3) 0.027(3) 0.003(3) 0.000(3) -0.001(3)
O20 0.031(6) 0.030(6) 0.029(5) 0.001(5) -0.008(5) -0.009(5)
O21 0.020(3) 0.021(3) 0.026(3) 0.001(3) 0.002(3) -0.003(3)
O22 0.028(5) 0.031(5) 0.039(5) -0.003(5) -0.006(5) -0.002(5)
O23 0.020(3) 0.022(3) 0.027(3) 0.003(3) 0.001(3) 0.000(3)
O24 0.019(4) 0.023(4) 0.028(4) 0.000(4) 0.003(3) 0.002(4)
O9 0.044(6) 0.028(6) 0.033(5) 0.005(5) 0.000(5) -0.010(5)
O26 0.021(3) 0.026(3) 0.028(3) 0.003(3) 0.001(3) -0.003(3)
O27 0.022(3) 0.024(3) 0.027(3) 0.002(3) 0.000(3) -0.001(3)
O28 0.022(3) 0.021(3) 0.027(3) 0.000(3) -0.001(3) -0.001(3)
O29 0.020(3) 0.024(3) 0.028(3) 0.004(3) 0.000(3) -0.002(3)
O30 0.022(3) 0.026(3) 0.031(3) 0.002(3) -0.001(3) -0.001(3)
O31 0.029(6) 0.022(6) 0.033(5) 0.003(5) -0.015(5) 0.003(5)
O32 0.020(3) 0.024(3) 0.026(3) 0.002(3) 0.001(3) -0.004(3)
O33 0.028(3) 0.030(3) 0.036(3) 0.002(3) 0.000(3) 0.000(3)
O34 0.022(3) 0.025(3) 0.027(3) 0.001(3) -0.001(3) -0.001(3)
O35 0.021(3) 0.026(3) 0.030(3) 0.001(3) 0.001(3) -0.002(3)
O36 0.039(5) 0.026(6) 0.036(5) 0.003(5) 0.005(5) 0.008(5)
O37 0.020(3) 0.025(3) 0.025(3) 0.002(3) 0.000(3) 0.000(3)
O38 0.031(6) 0.029(6) 0.032(5) 0.007(5) -0.001(5) 0.004(5)
O39 0.020(5) 0.029(6) 0.038(5) 0.005(5) -0.002(5) -0.004(5)
O40 0.041(6) 0.038(6) 0.062(6) 0.007(6) -0.003(6) -0.009(6)
O41 0.026(6) 0.042(7) 0.040(6) 0.006(6) 0.009(5) 0.007(6)
O42 0.020(4) 0.024(4) 0.029(4) 0.001(4) 0.004(3) -0.001(4)
O43 0.034(5) 0.038(5) 0.046(5) 0.009(4) 0.004(4) 0.001(4)
O44 0.036(5) 0.038(5) 0.047(5) 0.008(5) -0.002(5) -0.012(5)
O45 0.022(3) 0.024(3) 0.029(3) 0.003(3) 0.003(3) 0.000(3)
O46 0.026(6) 0.042(7) 0.071(7) 0.016(6) 0.007(6) 0.004(6)
O47 0.022(3) 0.022(3) 0.025(3) 0.000(3) -0.001(3) -0.003(3)
O48 0.048(7) 0.045(7) 0.068(7) 0.006(6) -0.001(6) 0.004(6)
O49 0.035(4) 0.039(4) 0.044(4) -0.001(4) 0.002(4) 0.002(4)
O50 0.020(3) 0.025(3) 0.028(3) 0.003(3) 0.000(3) -0.003(3)
O51 0.035(5) 0.045(6) 0.050(5) -0.002(5) -0.006(5) -0.002(5)
O52 0.036(4) 0.038(4) 0.046(4) 0.002(4) 0.003(4) -0.002(4)
O53 0.021(3) 0.024(3) 0.027(3) 0.002(3) 0.001(3) -0.004(3)
O54 0.018(3) 0.023(3) 0.028(3) 0.001(3) 0.001(3) -0.002(3)
O55 0.039(7) 0.057(8) 0.047(7) 0.013(7) -0.011(6) 0.007(7)
O56 0.038(8) 0.039(9) 0.033(7) 0.005(7) -0.020(6) 0.016(7)
O57 0.020(3) 0.023(3) 0.028(3) 0.003(3) 0.000(3) -0.002(3)
O58 0.036(7) 0.040(8) 0.035(7) -0.004(6) -0.002(6) 0.011(7)
O59 0.021(3) 0.024(3) 0.028(3) 0.002(3) 0.002(3) 0.000(3)
O60 0.034(4) 0.031(4) 0.043(4) 0.007(4) 0.001(4) 0.000(4)
O61 0.021(2) 0.024(2) 0.028(2) 0.002(2) 0.001(2) -0.001(2)
O62 0.036(4) 0.035(4) 0.042(4) 0.004(4) -0.005(4) 0.001(4)
O1W 0.105(14) 0.087(14) 0.118(13) -0.033(12) -0.014(11) 0.030(11)
O2W 0.092(12) 0.113(16) 0.092(12) 0.008(11) -0.031(10) 0.018(11)
O3W 0.070(8) 0.078(9) 0.091(8) -0.006(8) -0.004(7) 0.017(8)
O4W 0.106(13) 0.093(15) 0.079(11) -0.007(10) -0.007(10) -0.031(11)
O5W 0.090(12) 0.109(16) 0.098(12) 0.009(11) -0.040(10) 0.012(11)
O6W 0.055(7) 0.073(8) 0.084(8) 0.009(7) 0.006(7) 0.002(7)
O8W 0.120(14) 0.100(15) 0.128(13) -0.034(12) -0.007(12) 0.028(12)
O9W 0.100(13) 0.097(14) 0.074(11) -0.025(11) 0.024(10) 0.019(11)
O10W 0.123(14) 0.100(15) 0.094(11) 0.001(11) -0.012(10) -0.033(11)

loop_
_atom_type_symbol
_atom_type_description
_atom_type_scat_dispersion_real
_atom_type_scat_dispersion_imag
_atom_type_scat_source
C C 0.0033 0.0016 'International Tables Vol C Tables 4.2.6.8 and 6.1.1.4'
H H 0.0000 0.0000 'International Tables Vol C Tables 4.2.6.8 and 6.1.1.4'
N N 0.0061 0.0033 'International Tables Vol C Tables 4.2.6.8 and 6.1.1.4'
O O 0.0106 0.0060 'International Tables Vol C Tables 4.2.6.8 and 6.1.1.4'
Pr Pr -0.2180 2.8214 'International Tables Vol C Tables 4.2.6.8 and 6.1.1.4'
W W -0.8490 6.8722 'International Tables Vol C Tables 4.2.6.8 and 6.1.1.4'

loop_
_geom_angle_atom_site_label_1
_geom_angle_atom_site_label_2
_geom_angle_atom_site_label_3
_geom_angle
_geom_angle_site_symmetry_1
_geom_angle_site_symmetry_3
O36 W1 O19 99.9(6) . .
O36 W1 O57 102.2(6) . .
O19 W1 O57 95.2(5) . .
O36 W1 O6 99.6(6) . .
O19 W1 O6 160.3(5) . .
O57 W1 O6 84.0(5) . .
O36 W1 O32 97.0(6) . .
O19 W1 O32 89.8(5) . .
O57 W1 O32 159.0(5) . .
O6 W1 O32 84.5(5) . .
O36 W1 O1 169.9(5) . .
O19 W1 O1 75.5(5) . .
O57 W1 O1 87.3(5) . .
O6 W1 O1 84.8(5) . .
O32 W1 O1 74.2(5) . .
O17 W2 O59 101.7(6) . .
O17 W2 O23 101.8(5) . .
O59 W2 O23 88.0(5) . .
O17 W2 O53 93.4(5) . .
O59 W2 O53 94.3(5) . .
O23 W2 O53 163.9(5) . .
O17 W2 O19 91.9(5) . .
O59 W2 O19 166.3(5) . .
O23 W2 O19 87.5(5) . .
O53 W2 O19 86.7(5) . .
O17 W2 O1 163.7(5) . .
O59 W2 O1 92.2(5) . .
O23 W2 O1 87.0(5) . .
O53 W2 O1 77.0(5) . .
O19 W2 O1 74.6(5) . .
O24 W3 O6 102.4(6) . .
O24 W3 O21 101.4(5) . .
O6 W3 O21 88.5(5) . .
O24 W3 O50 96.1(5) . .
O6 W3 O50 92.3(5) . .
O21 W3 O50 161.9(5) . .
O24 W3 O54 95.2(5) . .
O6 W3 O54 162.4(5) . .
O21 W3 O54 86.8(5) . .
O50 W3 O54 87.1(5) . .
O24 W3 O2 165.1(5) . .
O6 W3 O2 89.6(5) . .
O21 W3 O2 87.4(5) . .
O50 W3 O2 74.5(5) . .
O54 W3 O2 73.2(5) . .
O5 W4 O54 101.7(6) . .
O5 W4 O11 101.8(5) . .
O54 W4 O11 91.5(5) . .
O5 W4 O25 98.1(5) . .
O54 W4 O25 90.5(5) . .
O11 W4 O25 159.2(5) . .
O5 W4 O29 99.3(6) . .
O54 W4 O29 159.0(5) . .
O11 W4 O29 85.0(5) . .
O25 W4 O29 85.8(5) . .
O5 W4 O2 170.4(5) . .
O54 W4 O2 73.9(5) . .
O11 W4 O2 87.0(5) . .
O25 W4 O2 73.7(5) . .
O29 W4 O2 85.3(5) . .
O42 W5 O29 103.5(6) . .
O42 W5 O30 98.5(6) . .
O29 W5 O30 94.2(5) . .
O42 W5 O45 99.4(5) . .
O29 W5 O45 86.4(5) . .
O30 W5 O45 161.4(6) . .
O42 W5 O12 93.5(5) . .
O29 W5 O12 162.0(6) . .
O30 W5 O12 89.0(5) . .
O45 W5 O12 85.0(5) . .
O42 W5 O61 166.1(5) . .
O29 W5 O61 89.5(5) . .
O30 W5 O61 75.4(5) . .
O45 W5 O61 86.0(5) . .
O12 W5 O61 74.2(5) . .
O33 W6 O4 100.7(6) . .
O33 W6 O26 101.2(5) . .
O4 W6 O26 88.1(5) . .
O33 W6 O35 94.7(5) . .
O4 W6 O35 91.9(5) . .
O26 W6 O35 163.8(5) . .
O33 W6 O30 96.2(6) . .
O4 W6 O30 163.0(5) . .
O26 W6 O30 87.2(5) . .
O35 W6 O30 88.0(5) . .
O33 W6 O61 166.1(6) . .
O4 W6 O61 90.1(5) . .
O26 W6 O61 87.7(5) . .
O35 W6 O61 76.1(5) . .
O30 W6 O61 73.4(5) . .
O20 W7 O45 102.7(6) . .
O20 W7 O34 98.5(5) . .
O45 W7 O34 93.1(5) . .
O20 W7 O11 99.7(5) . .
O45 W7 O11 86.0(5) . .
O34 W7 O11 161.6(5) . .
O20 W7 O28 97.5(6) . .
O45 W7 O28 159.3(5) . .
O34 W7 O28 87.9(5) . .
O11 W7 O28 86.7(5) . .
O20 W7 O3 166.9(5) . .
O45 W7 O3 88.5(5) . .
O34 W7 O3 73.8(5) . .
O11 W7 O3 87.7(5) . .
O28 W7 O3 71.9(5) . .
O31 W8 O28 99.1(6) . .
O31 W8 O57 100.7(6) . .
O28 W8 O57 160.0(5) . .
O31 W8 O47 98.6(6) . .
O28 W8 O47 90.6(5) . .
O57 W8 O47 89.8(5) . .
O31 W8 O21 100.2(6) . .
O28 W8 O21 89.1(5) . .
O57 W8 O21 84.1(5) . .
O47 W8 O21 161.0(5) . .
O31 W8 O3 171.5(5) . .
O28 W8 O3 76.0(5) . .
O57 W8 O3 84.8(5) . .
O47 W8 O3 74.7(5) . .
O21 W8 O3 86.8(5) . .
O18 W9 O26 100.1(6) . .
O18 W9 O37 103.4(6) . .
O26 W9 O37 84.8(5) . .
O18 W9 O25 96.2(6) . .
O26 W9 O25 89.5(5) . .
O37 W9 O25 160.2(5) . .
O18 W9 O50 100.0(5) . .
O26 W9 O50 159.7(5) . .
O37 W9 O50 88.4(5) . .
O25 W9 O50 90.4(5) . .
O18 W9 O2 168.6(5) . .
O26 W9 O2 86.6(5) . .
O37 W9 O2 86.4(5) . .
O25 W9 O2 74.4(5) . .
O50 W9 O2 73.9(5) . .
O9 W10 O27 104.3(6) . .
O9 W10 O23 101.8(6) . .
O27 W10 O23 87.5(5) . .
O9 W10 O34 96.4(6) . .
O27 W10 O34 91.2(5) . .
O23 W10 O34 161.5(5) . .
O9 W10 O47 91.6(6) . .
O27 W10 O47 164.1(5) . .
O23 W10 O47 89.4(5) . .
O34 W10 O47 86.8(5) . .
O9 W10 O3 164.1(5) . .
O27 W10 O3 90.1(5) . .
O23 W10 O3 85.1(5) . .
O34 W10 O3 76.5(5) . .
O47 W10 O3 74.0(5) . .
O15 W11 O32 98.9(6) . .
O15 W11 O37 101.3(5) . .
O32 W11 O37 93.9(5) . .
O15 W11 O53 95.5(5) . .
O32 W11 O53 90.9(5) . .
O37 W11 O53 161.6(5) . .
O15 W11 O4 100.5(6) . .
O32 W11 O4 160.5(5) . .
O37 W11 O4 83.5(5) . .
O53 W11 O4 86.0(5) . .
O15 W11 O1 168.0(6) . .
O32 W11 O1 75.9(5) . .
O37 W11 O1 90.0(5) . .
O53 W11 O1 74.0(5) . .
O4 W11 O1 84.8(5) . .
O16 W12 O12 102.0(6) . .
O16 W12 O35 98.9(6) . .
O12 W12 O35 93.1(5) . .
O16 W12 O27 100.1(6) . .
O12 W12 O27 91.2(5) . .
O35 W12 O27 159.1(5) . .
O16 W12 O59 98.8(6) . .
O12 W12 O59 158.9(5) . .
O35 W12 O59 86.7(5) . .
O27 W12 O59 82.0(5) . .
O16 W12 O61 172.2(6) . .
O12 W12 O61 74.2(5) . .
O35 W12 O61 74.7(5) . .
O27 W12 O61 86.9(5) . .
O59 W12 O61 85.5(5) . .
O60 Pr3 O14 141.8(4) . .
O60 Pr3 O43 122.8(5) . .
O14 Pr3 O43 66.2(5) . .
O60 Pr3 O39 73.1(4) . .
O14 Pr3 O39 121.8(4) . .
O43 Pr3 O39 146.4(4) . .
O60 Pr3 O47 119.1(4) . 8_566
O14 Pr3 O47 99.1(4) . 8_566
O43 Pr3 O47 71.4(4) . 8_566
O39 Pr3 O47 75.0(4) . 8_566
O60 Pr3 O42 71.3(4) . 5_655
O14 Pr3 O42 79.0(4) . 5_655
O43 Pr3 O42 136.1(4) . 5_655
O39 Pr3 O42 75.1(4) . 5_655
O47 Pr3 O42 143.0(4) 8_566 5_655
O60 Pr3 N2 63.1(5) . .
O14 Pr3 N2 119.3(5) . .
O43 Pr3 N2 60.7(5) . .
O39 Pr3 N2 118.6(5) . .
O47 Pr3 N2 90.5(4) 8_566 .
O42 Pr3 N2 123.0(4) 5_655 .
O60 Pr3 O38 76.6(4) . .
O14 Pr3 O38 70.8(4) . .
O43 Pr3 O38 74.3(4) . .
O39 Pr3 O38 138.9(4) . .
O47 Pr3 O38 145.4(4) 8_566 .
O42 Pr3 O38 69.3(4) 5_655 .
N2 Pr3 O38 68.4(5) . .
O60 Pr3 N3 126.6(5) . .
O14 Pr3 N3 61.3(4) . .
O43 Pr3 N3 110.6(4) . .
O39 Pr3 N3 61.3(4) . .
O47 Pr3 N3 75.4(4) 8_566 .
O42 Pr3 N3 71.4(4) 5_655 .
N2 Pr3 N3 165.5(5) . .
O38 Pr3 N3 122.2(4) . .
O52 Pr2 O33 74.1(4) . .
O52 Pr2 O62 148.1(4) . .
O33 Pr2 O62 74.3(4) . .
O52 Pr2 O24 129.3(4) . 3
O33 Pr2 O24 141.3(4) . 3
O62 Pr2 O24 80.0(4) . 3
O52 Pr2 O7 70.9(5) . .
O33 Pr2 O7 144.0(5) . .
O62 Pr2 O7 139.1(5) . .
O24 Pr2 O7 71.4(5) 3 .
O52 Pr2 O48 125.1(5) . .
O33 Pr2 O48 124.5(5) . .
O62 Pr2 O48 71.4(5) . .
O24 Pr2 O48 71.5(5) 3 .
O7 Pr2 O48 72.1(5) . .
O52 Pr2 O40 72.9(5) . .
O33 Pr2 O40 70.8(5) . .
O62 Pr2 O40 92.5(5) . .
O24 Pr2 O40 139.6(5) 3 .
O7 Pr2 O40 90.9(5) . .
O48 Pr2 O40 68.6(5) . .
O52 Pr2 O49 62.6(5) . .
O33 Pr2 O49 89.4(4) . .
O62 Pr2 O49 121.4(5) . .
O24 Pr2 O49 79.7(4) 3 .
O7 Pr2 O49 82.0(5) . .
O48 Pr2 O49 146.0(5) . .
O40 Pr2 O49 134.9(5) . .
O52 Pr2 N1 112.4(5) . .
O33 Pr2 N1 73.5(4) . .
O62 Pr2 N1 61.9(5) . .
O24 Pr2 N1 68.9(4) 3 .
O7 Pr2 N1 128.2(5) . .
O48 Pr2 N1 122.3(5) . .
O40 Pr2 N1 140.6(5) . .
O49 Pr2 N1 59.5(5) . .
O10 Pr1 O51 136.7(5) . .
O10 Pr1 O46 80.6(5) . .
O51 Pr1 O46 141.3(5) . .
O10 Pr1 O17 66.1(4) . .
O51 Pr1 O17 128.5(4) . .
O46 Pr1 O17 68.5(4) . .
O10 Pr1 O44 136.4(4) . .
O51 Pr1 O44 73.8(5) . .
O46 Pr1 O44 83.7(5) . .
O17 Pr1 O44 70.3(4) . .
O10 Pr1 O13 71.1(4) . 3
O51 Pr1 O13 105.2(5) . 3
O46 Pr1 O13 73.6(5) . 3
O17 Pr1 O13 126.0(4) . 3
O44 Pr1 O13 141.0(4) . 3
O10 Pr1 O41 66.1(5) . .
O51 Pr1 O41 72.6(5) . .
O46 Pr1 O41 135.2(4) . .
O17 Pr1 O41 118.6(4) . .
O44 Pr1 O41 141.1(4) . .
O13 Pr1 O41 67.9(4) 3 .
O10 Pr1 O22 87.2(4) . .
O51 Pr1 O22 67.9(4) . .
O46 Pr1 O22 137.3(4) . .
O17 Pr1 O22 69.1(4) . .
O44 Pr1 O22 77.5(4) . .
O13 Pr1 O22 139.6(4) 3 .
O41 Pr1 O22 72.2(4) . .
O10 Pr1 O55 139.9(4) . .
O51 Pr1 O55 69.0(5) . .
O46 Pr1 O55 74.2(5) . .
O17 Pr1 O55 128.2(5) . .
O44 Pr1 O55 71.2(4) . .
O13 Pr1 O55 72.2(4) 3 .
O41 Pr1 O55 113.2(5) . .
O22 Pr1 O55 132.1(4) . .
C5 N1 C1 116.9(14) . .
C5 N1 Pr2 119.5(15) . .
C1 N1 Pr2 123.5(9) . .
C2 C1 N1 122.6 . .
C2 C1 C6 127.0(15) . .
N1 C1 C6 110.4(15) . .
C3 C2 C1 120.9(17) . .
C3 C2 H2A 119.6 . .
C1 C2 H2A 119.6 . .
C2 C3 C4 120(2) . .
C2 C3 H3A 120.2 . .
C4 C3 H3A 120.2 . .
C3 C4 C5 118(2) . .
C3 C4 H4A 120.8 . .
C5 C4 H4A 120.8 . .
N1 C5 C4 122(2) . .
N1 C5 C7 112.5(19) . 7_755
C4 C5 C7 126(2) . 7_755
O49 C6 O8 119(2) . .
O49 C6 C1 126(2) . .
O8 C6 C1 115(2) . .
O62 C7 O51 130(2) 7_765 .
O62 C7 C5 120(2) 7_765 7_765
O51 C7 C5 110(2) . 7_765
C12 N2 C8 120.6(14) . .
C12 N2 Pr3 121.8(14) . .
C8 N2 Pr3 117.5(9) . .
N2 C8 C13 114.9(14) . .
N2 C8 C9 120.1 . .
C13 C8 C9 124.7(14) . .
C10 C9 C8 120.2(15) . .
C10 C9 H9A 119.9 . .
C8 C9 H9A 119.9 . .
C9 C10 C11 116(2) . .
C9 C10 H10A 121.9 . .
C11 C10 H10A 121.9 . .
C12 C11 C10 120(2) . .
C12 C11 H11A 120.1 . .
C10 C11 H11A 120.1 . .
N2 C12 C11 123(2) . .
N2 C12 C14 114(2) . .
C11 C12 C14 123(2) . .
O60 C13 O52 123(2) . .
O60 C13 C8 119.7(18) . .
O52 C13 C8 117(2) . .
O43 C14 O58 122(2) . .
O43 C14 C12 119(2) . .
O58 C14 C12 119(2) . .
C15 N3 C19 119.8(13) . .
C15 N3 Pr3 119.6(8) . .
C19 N3 Pr3 120.5(12) . .
N3 C15 C16 121.6 . .
N3 C15 C20 115.5(12) . .
C16 C15 C20 122.8(12) . .
C17 C16 C15 116.6(14) . .
C17 C16 H16A 121.7 . .
C15 C16 H16A 121.7 . .
C18 C17 C16 120(2) . .
C18 C17 H17A 120.2 . .
C16 C17 H17A 120.2 . .
C19 C18 C17 121(2) . .
C19 C18 H18A 119.5 . .
C17 C18 H18A 119.5 . .
C18 C19 N3 121.3(19) . .
C18 C19 C21 125.4(19) . .
N3 C19 C21 113.0(17) . .
O39 C20 O56 127.7(17) . .
O39 C20 C15 117.9(15) . .
O56 C20 C15 114.4(16) . .
O13 C21 O14 122.4(18) . .
O13 C21 C19 120.9(17) . .
O14 C21 C19 116.6(17) . .
W2 O1 W1 97.0(5) . .
W2 O1 W11 96.5(5) . .
W1 O1 W11 94.3(5) . .
W3 O2 W9 95.2(4) . .
W3 O2 W4 95.3(4) . .
W9 O2 W4 94.8(4) . .
W10 O3 W8 98.7(5) . .
W10 O3 W7 94.3(4) . .
W8 O3 W7 95.0(4) . .
W6 O4 W11 150.9(7) . .
W3 O6 W1 150.3(7) . .
W9 O25 W4 117.1(6) . .
W4 O11 W7 151.8(7) . .
W12 O12 W5 116.3(6) . .
C21 O13 Pr1 132.0(13) . 3_455
C21 O14 Pr3 128.5(12) . .
W2 O17 Pr1 156.3(7) . .
W1 O19 W2 112.7(6) . .
W3 O21 W8 150.1(7) . .
W10 O23 W2 147.5(7) . .
W3 O24 Pr2 158.9(7) . 3_455
W9 O26 W6 148.8(7) . .
W10 O27 W12 153.1(7) . .
W8 O28 W7 117.1(6) . .
W5 O29 W4 151.1(7) . .
W5 O30 W6 113.5(6) . .
W11 O32 W1 115.6(6) . .
W6 O33 Pr2 162.5(7) . .
W7 O34 W10 114.8(6) . .
W12 O35 W6 114.5(6) . .
W11 O37 W9 153.6(7) . .
C20 O39 Pr3 124.8(11) . .
W5 O42 Pr3 160.7(6) . 5_655
C14 O43 Pr3 123.8(13) . .
W7 O45 W5 150.9(7) . .
W8 O47 W10 112.5(6) . .
W8 O47 Pr3 132.8(6) . 8_565
W10 O47 Pr3 113.4(5) . 8_565
C6 O49 Pr2 121.0(14) . .
W9 O50 W3 116.2(6) . .
C7 O51 Pr1 143.2(15) . .
C13 O52 Pr2 152.4(15) . .
W2 O53 W11 112.4(6) . .
W4 O54 W3 117.6(6) . .
W1 O57 W8 154.6(7) . .
W2 O59 W12 151.5(7) . .
C13 O60 Pr3 124.4(14) . .
W6 O61 W5 97.5(5) . .
W6 O61 W12 94.7(4) . .
W5 O61 W12 95.3(5) . .
C7 O62 Pr2 126.0(15) 7_755 .
H99A O1W H99B 120.0 . .
H99C O2W H99D 120.0 . .
H99E O3W H99F 120.0 . .
H99G O4W H99H 120.0 . .
H99I O5W H99J 120.0 . .
H99K O6W H99L 120.0 . .
H99M O7W H99N 120.0 . .
H99O O8W H99P 120.0 . .
H99Q O9W H99R 120.0 . .
H99S O10W H99T 120.0 . .

loop_
_geom_bond_atom_site_label_1
_geom_bond_atom_site_label_2
_geom_bond_distance
_geom_bond_site_symmetry_2
W1 O36 1.715(14) .
W1 O19 1.860(11) .
W1 O57 1.884(12) .
W1 O6 1.977(12) .
W1 O32 1.982(11) .
W1 O1 2.233(13) .
W2 O17 1.751(12) .
W2 O59 1.835(13) .
W2 O23 1.904(11) .
W2 O53 1.947(12) .
W2 O19 2.050(12) .
W2 O1 2.111(12) .
W3 O24 1.738(12) .
W3 O6 1.843(12) .
W3 O21 1.874(11) .
W3 O50 1.937(11) .
W3 O54 1.968(13) .
W3 O2 2.203(12) .
W4 O5 1.686(12) .
W4 O54 1.875(13) .
W4 O11 1.875(11) .
W4 O25 1.950(11) .
W4 O29 1.965(12) .
W4 O2 2.246(12) .
W5 O42 1.709(13) .
W5 O29 1.856(12) .
W5 O30 1.883(12) .
W5 O45 1.920(12) .
W5 O12 1.987(12) .
W5 O61 2.169(13) .
W6 O33 1.746(13) .
W6 O4 1.849(13) .
W6 O26 1.921(12) .
W6 O35 1.961(12) .
W6 O30 2.003(13) .
W6 O61 2.156(11) .
W7 O20 1.726(12) .
W7 O45 1.893(12) .
W7 O34 1.913(12) .
W7 O11 1.946(12) .
W7 O28 1.979(13) .
W7 O3 2.292(12) .
W8 O31 1.696(12) .
W8 O28 1.891(12) .
W8 O57 1.925(12) .
W8 O47 1.937(12) .
W8 O21 1.947(11) .
W8 O3 2.187(12) .
W9 O18 1.698(12) .
W9 O26 1.909(12) .
W9 O37 1.918(13) .
W9 O25 1.921(12) .
W9 O50 1.925(12) .
W9 O2 2.238(11) .
W10 O9 1.726(12) .
W10 O27 1.855(12) .
W10 O23 1.891(12) .
W10 O34 1.954(12) .
W10 O47 2.018(12) .
W10 O3 2.149(11) .
W11 O15 1.718(12) .
W11 O32 1.889(13) .
W11 O37 1.905(12) .
W11 O53 1.956(12) .
W11 O4 1.966(13) .
W11 O1 2.235(11) .
W12 O16 1.701(12) .
W12 O12 1.867(13) .
W12 O35 1.903(12) .
W12 O27 1.950(12) .
W12 O59 1.982(13) .
W12 O61 2.261(12) .
Pr3 O60 2.424(14) .
Pr3 O14 2.441(13) .
Pr3 O43 2.508(15) .
Pr3 O39 2.542(13) .
Pr3 O47 2.550(11) 8_566
Pr3 O42 2.556(13) 5_655
Pr3 N2 2.571(16) .
Pr3 O38 2.638(12) .
Pr3 N3 2.643(14) .
Pr2 O52 2.444(14) .
Pr2 O33 2.447(13) .
Pr2 O62 2.462(14) .
Pr2 O24 2.466(12) 3
Pr2 O7 2.508(14) .
Pr2 O48 2.537(16) .
Pr2 O40 2.553(15) .
Pr2 O49 2.637(15) .
Pr2 N1 2.648(15) .
Pr1 O10 2.382(15) .
Pr1 O51 2.429(15) .
Pr1 O46 2.478(15) .
Pr1 O17 2.504(13) .
Pr1 O44 2.522(13) .
Pr1 O13 2.522(13) 3
Pr1 O41 2.535(14) .
Pr1 O22 2.557(13) .
Pr1 O55 2.613(14) .
N1 C5 1.30(2) .
N1 C1 1.358(15) .
C1 C2 1.331(15) .
C1 C6 1.42(2) .
C2 C3 1.30(3) .
C2 H2A 0.9300 .
C3 C4 1.35(3) .
C3 H3A 0.9300 .
C4 C5 1.40(3) .
C4 H4A 0.9300 .
C5 C7 1.53(3) 7_755
C6 O49 1.22(2) .
C6 O8 1.35(3) .
C7 O62 1.20(3) 7_765
C7 O51 1.32(2) .
C7 C5 1.53(3) 7_765
N2 C12 1.30(2) .
N2 C8 1.336(14) .
C8 C13 1.43(2) .
C8 C9 1.446(15) .
C9 C10 1.37(3) .
C9 H9A 0.9300 .
C10 C11 1.44(3) .
C10 H10A 0.9300 .
C11 C12 1.38(3) .
C11 H11A 0.9300 .
C12 C14 1.45(3) .
C13 O60 1.23(2) .
C13 O52 1.29(2) .
C14 O43 1.24(2) .
C14 O58 1.30(2) .
N3 C15 1.319(13) .
N3 C19 1.34(2) .
C15 C16 1.410(14) .
C15 C20 1.49(2) .
C16 C17 1.40(3) .
C16 H16A 0.9300 .
C17 C18 1.34(3) .
C17 H17A 0.9300 .
C18 C19 1.34(3) .
C18 H18A 0.9300 .
C19 C21 1.50(3) .
C20 O39 1.23(2) .
C20 O56 1.28(2) .
C21 O13 1.22(2) .
C21 O14 1.28(2) .
O13 Pr1 2.522(13) 3_455
O24 Pr2 2.466(12) 3_455
O42 Pr3 2.556(13) 5_655
O47 Pr3 2.550(11) 8_565
O62 C7 1.20(3) 7_755
O1W H99A 0.9000 .
O1W H99B 0.9000 .
O2W H99C 0.9000 .
O2W H99D 0.9001 .
O3W H99E 0.9000 .
O3W H99F 0.9000 .
O4W H99G 0.9000 .
O4W H99H 0.9001 .
O5W H99I 0.9000 .
O5W H99J 0.8998 .
O6W H99K 0.8999 .
O6W H99L 0.9000 .
O7W H99M 0.9002 .
O7W H99N 0.8999 .
O8W H99O 0.9001 .
O8W H99P 0.9000 .
O9W H99Q 0.9000 .
O9W H99R 0.9000 .
O10W H99S 0.9000 .
O10W H99T 0.9002 .
